data_2202059
loop_
_publ_author_name
'Lichtenthaler, Frieder W.'
'Lindner, Hans J.'
'Fujita, Kahee'
'Yuan, De-Qi'
'Ren, Yong'

_publ_section_title
;
 Guest differentiation in a 6^<b>I^</b>,6^<b>II^</b>-disubstituted
 \b-cyclodextrin
;
_journal_issue 4
_journal_name_full 'Acta Crystallographica Section E'
_journal_page_first o408
_journal_page_last o411
_journal_paper_doi 10.1107/S1600536803004409
_journal_volume 59
_journal_year 2003
_chemical_formula_iupac 'C56 H82 O33 S2, 14H2 O1'
_chemical_formula_moiety 'C56 H82 O33 S2, 14H2 O1'
_chemical_formula_sum 'C56 H110 O47 S2'
_chemical_formula_weight 1599.56
_chemical_name_systematic
;
6^I^,6^II^-dideoxy-6^I^-(p-methylbenzylthio)-6^II^-phenylthio-\b-cyclodextrin
tetradecahydrate
;
_space_group_IT_number 19
_symmetry_cell_setting orthorhombic
_symmetry_space_group_name_Hall 'P 2ac 2ab'
_symmetry_space_group_name_H-M 'P 21 21 21'
_atom_sites_solution_hydrogens geom
_atom_sites_solution_primary direct
_atom_sites_solution_secondary difmap
_cell_angle_alpha 90.00
_cell_angle_beta 90.00
_cell_angle_gamma 90.00
_cell_formula_units_Z 4
_cell_length_a 14.4635(7)
_cell_length_b 17.3370(10)
_cell_length_c 29.388(2)
_cell_measurement_reflns_used 34217
_cell_measurement_temperature 173(2)
_cell_measurement_theta_max 24.71
_cell_measurement_theta_min 1.57
_cell_volume 7369.1(7)
_computing_cell_refinement X-AREA
_computing_data_collection 'X-AREA (Stoe & Cie, 2001)'
_computing_data_reduction 'X-RED (Stoe & Cie, 2001)'
_computing_molecular_graphics 'PLATON (Spek, 1999)'
_computing_publication_material 'SHELXL97 and IUCr SHELXL97 template'
_computing_structure_refinement 'SHELXL97 (Sheldrick, 1997) and HYDROGEN (Nardelli, 1999)'
_computing_structure_solution 'SHELXS97 (Sheldrick, 1997)'
_diffrn_ambient_temperature 173(2)
_diffrn_detector_area_resol_mean 6.67
_diffrn_measured_fraction_theta_full 0.994
_diffrn_measured_fraction_theta_max 0.994
_diffrn_measurement_device '2-circle goniometer'
_diffrn_measurement_device_type 'Stoe IPDS 2'
_diffrn_measurement_method 'rotation method'
_diffrn_radiation_monochromator 'plane graphite'
_diffrn_radiation_source 'sealed tube X-ray tube 12 x 0.4mm long-fine-focus'
_diffrn_radiation_type MoK\a
_diffrn_radiation_wavelength 0.71073
_diffrn_reflns_av_R_equivalents 0.1177
_diffrn_reflns_av_sigmaI/netI 0.1770
_diffrn_reflns_limit_h_max 19
_diffrn_reflns_limit_h_min -18
_diffrn_reflns_limit_k_max 20
_diffrn_reflns_limit_k_min -23
_diffrn_reflns_limit_l_max 38
_diffrn_reflns_limit_l_min -39
_diffrn_reflns_number 34217
_diffrn_reflns_theta_full 28.28
_diffrn_reflns_theta_max 28.28
_diffrn_reflns_theta_min 1.57
_exptl_absorpt_coefficient_mu 0.179
_exptl_absorpt_correction_type none
_exptl_crystal_colour colourless
_exptl_crystal_density_diffrn 1.442
_exptl_crystal_density_method 'not measured'
_exptl_crystal_description prism
_exptl_crystal_F_000 3416
_exptl_crystal_size_max 0.30
_exptl_crystal_size_mid 0.20
_exptl_crystal_size_min 0.20
_refine_diff_density_max 0.713
_refine_diff_density_min -0.457
_refine_ls_extinction_coef 0.0116(9)
_refine_ls_extinction_expression Fc^*^=kFc[1+0.001xFc^2^\l^3^/sin(2\q)]^-1/4^
_refine_ls_extinction_method SHELXL97
_refine_ls_goodness_of_fit_ref 1.095
_refine_ls_hydrogen_treatment constr
_refine_ls_matrix_type full
_refine_ls_number_parameters 941
_refine_ls_number_reflns 9891
_refine_ls_number_restraints 700
_refine_ls_restrained_S_all 1.067
_refine_ls_R_factor_all 0.1782
_refine_ls_R_factor_gt 0.0962
_refine_ls_shift/su_max 0.003
_refine_ls_shift/su_mean 0.000
_refine_ls_structure_factor_coef Fsqd
_refine_ls_weighting_details 'calc w = 1/[\s^2^(Fo^2^)+(0.1146P)^2^+1.2217P] where P = (Fo^2^+2Fc^2^)/3'
_refine_ls_weighting_scheme calc
_refine_ls_wR_factor_gt 0.2159
_refine_ls_wR_factor_ref 0.2553
_reflns_number_gt 4958
_reflns_number_total 9891
_reflns_threshold_expression I>2\s(I)
_cod_data_source_file na6200.cif
_cod_data_source_block I
_cod_original_formula_sum 'C56  H110  O47 S2'
_cod_database_code 2202059
_cod_database_fobs_code 2202059

loop_
_symmetry_equiv_pos_as_xyz
'x, y, z'
'-x+1/2, -y, z+1/2'
'x+1/2, -y+1/2, -z'
'-x, y+1/2, -z+1/2'

loop_
_atom_site_label
_atom_site_fract_x
_atom_site_fract_y
_atom_site_fract_z
_atom_site_U_iso_or_equiv
_atom_site_adp_type
_atom_site_calc_flag
_atom_site_refinement_flags
_atom_site_occupancy
_atom_site_disorder_assembly
_atom_site_disorder_group
_atom_site_type_symbol
O4G -0.0983(4) -0.3773(3) 0.13131(19) 0.0361(13) Uani d U 1 . . O
C1A -0.1657(6) -0.4349(5) 0.1211(3) 0.043(2) Uani d U 1 . . C
H1A -0.1861 -0.4600 0.1500 0.052 Uiso calc R 1 . . H
O5A -0.2436(4) -0.4007(3) 0.0996(2) 0.0427(14) Uani d U 1 . . O
C2A -0.1217(6) -0.4947(5) 0.0908(3) 0.041(2) Uani d U 1 . . C
H2A -0.1683 -0.5363 0.0852 0.049 Uiso calc R 1 . . H
O2A -0.0447(4) -0.5285(3) 0.1139(2) 0.0472(15) Uani d U 1 . . O
H2OA -0.0209 -0.4958 0.1314 0.057 Uiso calc R 1 . . H
C3A -0.0965(6) -0.4597(5) 0.0452(3) 0.041(2) Uani d U 1 . . C
H3A -0.0470 -0.4201 0.0496 0.049 Uiso calc R 1 . . H
O3A -0.0625(5) -0.5202(4) 0.0168(2) 0.0520(17) Uani d U 1 . . O
H3OA -0.0459 -0.5018 -0.0083 0.062 Uiso calc R 1 . . H
C4A -0.1806(6) -0.4220(5) 0.0245(3) 0.0380(19) Uani d U 1 . . C
H4A -0.2281 -0.4624 0.0178 0.046 Uiso calc R 1 . . H
C5A -0.2206(6) -0.3637(5) 0.0574(3) 0.044(2) Uani d U 1 . . C
H5A -0.1736 -0.3226 0.0632 0.052 Uiso calc R 1 . . H
C6A -0.3099(6) -0.3263(6) 0.0416(3) 0.047(2) Uani d U 1 . . C
H6A1 -0.3588 -0.3662 0.0410 0.057 Uiso calc R 1 . . H
H6A2 -0.3011 -0.3079 0.0100 0.057 Uiso calc R 1 . . H
C7A -0.2561(8) -0.1815(6) 0.0661(6) 0.091(5) Uani d U 1 . . C
H7A1 -0.2084 -0.1901 0.0897 0.109 Uiso calc R 1 . . H
H7A2 -0.2279 -0.1929 0.0361 0.109 Uiso calc R 1 . . H
O4F 0.0314(4) -0.1889(3) 0.20543(18) 0.0353(13) Uani d U 1 . . O
C1G 0.0060(6) -0.2482(5) 0.2366(3) 0.0353(18) Uani d U 1 . . C
H1G 0.0233 -0.2317 0.2680 0.042 Uiso calc R 1 . . H
O5G -0.0912(4) -0.2616(3) 0.23503(19) 0.0382(13) Uani d U 1 . . O
C2G 0.0587(6) -0.3214(5) 0.2248(3) 0.0375(19) Uani d U 1 . . C
H2G 0.0467 -0.3607 0.2491 0.045 Uiso calc R 1 . . H
O2G 0.1551(5) -0.3040(4) 0.2244(2) 0.0473(15) Uani d U 1 . . O
H2OG 0.1771 -0.3140 0.1986 0.057 Uiso calc R 1 . . H
C3G 0.0268(6) -0.3537(4) 0.1797(3) 0.0311(17) Uani d U 1 . . C
H3G 0.0480 -0.3173 0.1555 0.037 Uiso calc R 1 . . H
O3G 0.0665(4) -0.4281(3) 0.1699(2) 0.0385(14) Uani d U 1 . . O
H3OG 0.1243 -0.4240 0.1681 0.046 Uiso calc R 1 . . H
C4G -0.0780(6) -0.3596(5) 0.1762(3) 0.040(2) Uani d U 1 . . C
H4G -0.1005 -0.4020 0.1964 0.048 Uiso calc R 1 . . H
C5G -0.1228(6) -0.2838(4) 0.1904(3) 0.0313(17) Uani d U 1 . . C
H5G -0.1039 -0.2430 0.1682 0.038 Uiso calc R 1 . . H
C6G -0.2273(7) -0.2858(6) 0.1926(3) 0.044(2) Uani d U 1 . . C
H6G1 -0.2505 -0.2354 0.2036 0.053 Uiso calc R 1 . . H
H6G2 -0.2526 -0.2946 0.1617 0.053 Uiso calc R 1 . . H
O6G -0.2585(4) -0.3457(3) 0.2225(2) 0.0432(14) Uani d U 1 . . O
H6OG -0.2571 -0.3298 0.2494 0.052 Uiso calc R 1 . . H
O4E 0.0994(4) 0.0374(3) 0.15288(19) 0.0397(14) Uani d U 1 . . O
C1F 0.1068(7) 0.0399(5) 0.2014(3) 0.044(2) Uani d U 1 . . C
H1F 0.1256 0.0930 0.2109 0.053 Uiso calc R 1 . . H
O5F 0.0229(5) 0.0213(3) 0.2222(2) 0.0514(18) Uani d U 1 . . O
C2F 0.1807(7) -0.0166(5) 0.2156(3) 0.045(2) Uani d U 1 . . C
H2F 0.1893 -0.0129 0.2493 0.055 Uiso calc R 1 . . H
O2F 0.2652(5) 0.0030(4) 0.1941(2) 0.0527(17) Uani d U 1 . . O
H2OF 0.3092 -0.0190 0.2075 0.063 Uiso calc R 1 . . H
C3F 0.1523(7) -0.0974(5) 0.2040(3) 0.042(2) Uani d U 1 . . C
H3F 0.1496 -0.1016 0.1701 0.050 Uiso calc R 1 . . H
O3F 0.2193(5) -0.1527(3) 0.2200(2) 0.0481(16) Uani d U 1 . . O
H3OF 0.1974 -0.1974 0.2177 0.058 Uiso calc R 1 . . H
C4F 0.0580(7) -0.1156(5) 0.2222(3) 0.041(2) Uani d U 1 . . C
H4F 0.0622 -0.1189 0.2561 0.049 Uiso calc R 1 . . H
C5F -0.0118(7) -0.0538(5) 0.2102(4) 0.052(3) Uani d U 1 . . C
H5F -0.0221 -0.0551 0.1766 0.062 Uiso calc R 1 . . H
C6F -0.1060(8) -0.0630(6) 0.2339(5) 0.069(4) Uani d U 1 . . C
H6F1 -0.1480 -0.0212 0.2239 0.083 Uiso calc R 1 . . H
H6F2 -0.1340 -0.1129 0.2250 0.083 Uiso calc R 1 . . H
O6F -0.0960(7) -0.0604(5) 0.2816(3) 0.095(4) Uani d U 1 . . O
H6OF -0.0881 -0.0145 0.2899 0.114 Uiso calc R 1 . . H
O4D 0.0773(4) 0.1220(3) 0.00996(19) 0.0370(13) Uani d U 1 . . O
C1E 0.0940(7) 0.1836(5) 0.0415(3) 0.044(2) Uani d U 1 . . C
H1E 0.0962 0.2332 0.0242 0.053 Uiso calc R 1 . . H
O5E 0.0229(5) 0.1883(3) 0.0734(2) 0.0505(16) Uani d U 1 . . O
C2E 0.1871(7) 0.1707(6) 0.0635(4) 0.049(2) Uani d U 1 . . C
H2E 0.2038 0.2171 0.0821 0.059 Uiso calc R 1 . . H
O2E 0.2546(5) 0.1596(4) 0.0295(2) 0.0596(19) Uani d U 1 . . O
H2OE 0.2968 0.1311 0.0395 0.071 Uiso calc R 1 . . H
C3E 0.1842(6) 0.1002(6) 0.0943(3) 0.045(2) Uani d U 1 . . C
H3E 0.1727 0.0537 0.0749 0.054 Uiso calc R 1 . . H
O3E 0.2702(5) 0.0902(5) 0.1170(2) 0.065(2) Uani d U 1 . . O
H3OE 0.2608 0.0847 0.1450 0.078 Uiso calc R 1 . . H
C4E 0.1050(7) 0.1080(5) 0.1277(3) 0.044(2) Uani d U 1 . . C
H4E 0.1172 0.1519 0.1489 0.052 Uiso calc R 1 . . H
C5E 0.0157(7) 0.1217(6) 0.1023(3) 0.051(2) Uani d U 1 . . C
H5E 0.0057 0.0761 0.0820 0.062 Uiso calc R 1 . . H
C6E -0.0758(16) 0.1345(8) 0.1296(5) 0.131(9) Uani d U 1 . . C
H6E1 -0.1284 0.1442 0.1088 0.158 Uiso calc R 1 . . H
H6E2 -0.0902 0.0891 0.1487 0.158 Uiso calc R 1 . . H
O6E -0.0578(10) 0.1993(11) 0.1566(4) 0.174(8) Uani d U 1 . . O
H6OE -0.0711 0.2395 0.1420 0.208 Uiso calc R 1 . . H
O4C -0.0057(4) 0.0125(3) -0.11787(19) 0.0375(13) Uani d U 1 . . O
C1D 0.0024(6) 0.0919(5) -0.1253(3) 0.040(2) Uani d U 1 . . C
H1D -0.0137 0.1041 -0.1576 0.048 Uiso calc R 1 . . H
O5D -0.0569(4) 0.1336(3) -0.0956(2) 0.0432(15) Uani d U 1 . . O
C2D 0.1037(6) 0.1135(5) -0.1161(3) 0.042(2) Uani d U 1 . . C
H2D 0.1110 0.1695 -0.1236 0.051 Uiso calc R 1 . . H
O2D 0.1637(4) 0.0720(4) -0.1450(2) 0.0472(15) Uani d U 1 . . O
H2OD 0.1528 0.0246 -0.1426 0.057 Uiso calc R 1 . . H
C3D 0.1276(5) 0.1035(5) -0.0662(3) 0.038(2) Uani d U 1 . . C
H3D 0.1276 0.0472 -0.0589 0.045 Uiso calc R 1 . . H
O3D 0.2182(4) 0.1329(4) -0.0598(2) 0.0506(17) Uani d U 1 . . O
H3OD 0.2327 0.1292 -0.0322 0.061 Uiso calc R 1 . . H
C4D 0.0582(6) 0.1433(5) -0.0363(3) 0.0380(19) Uani d U 1 . . C
H4D 0.0651 0.2004 -0.0397 0.046 Uiso calc R 1 . . H
C5D -0.0407(6) 0.1203(5) -0.0483(3) 0.040(2) Uani d U 1 . . C
H5D -0.0508 0.0646 -0.0411 0.048 Uiso calc R 1 . . H
C6D -0.1114(7) 0.1694(7) -0.0233(4) 0.058(3) Uani d U 1 . . C
H6D1 -0.1745 0.1531 -0.0321 0.069 Uiso calc R 1 . . H
H6D2 -0.1046 0.1618 0.0099 0.069 Uiso calc R 1 . . H
O6D -0.0988(6) 0.2504(5) -0.0342(3) 0.078(3) Uani d U 1 . . O
H6OD -0.1287 0.2775 -0.0156 0.094 Uiso calc R 1 . . H
O4B -0.1047(4) -0.2218(3) -0.1301(2) 0.0445(15) Uani d U 1 . . O
C1C -0.1208(6) -0.1840(6) -0.1724(3) 0.047(2) Uani d U 1 . . C
H1C -0.1516 -0.2208 -0.1938 0.056 Uiso calc R 1 . . H
O5C -0.1782(4) -0.1191(4) -0.1663(2) 0.0462(15) Uani d U 1 . . O
C2C -0.0277(7) -0.1610(5) -0.1919(3) 0.046(2) Uani d U 1 . . C
H2C -0.0382 -0.1376 -0.2226 0.055 Uiso calc R 1 . . H
O2C 0.0326(5) -0.2250(4) -0.1972(3) 0.0609(19) Uani d U 1 . . O
H2OC 0.0064 -0.2651 -0.1876 0.073 Uiso calc R 1 . . H
C3C 0.0173(6) -0.1003(5) -0.1617(3) 0.041(2) Uani d U 1 . . C
H3C 0.0356 -0.1248 -0.1322 0.050 Uiso calc R 1 . . H
O3C 0.0975(4) -0.0698(4) -0.1830(2) 0.0453(15) Uani d U 1 . . O
H3OC 0.1429 -0.0987 -0.1777 0.054 Uiso calc R 1 . . H
C4C -0.0478(6) -0.0349(5) -0.1521(3) 0.040(2) Uani d U 1 . . C
H4C -0.0563 -0.0038 -0.1805 0.048 Uiso calc R 1 . . H
C5C -0.1424(6) -0.0625(5) -0.1353(3) 0.044(2) Uani d U 1 . . C
H5C -0.1352 -0.0864 -0.1045 0.053 Uiso calc R 1 . . H
C6C -0.2140(7) -0.0008(6) -0.1330(4) 0.054(3) Uani d U 1 . . C
H6C1 -0.1889 0.0438 -0.1160 0.065 Uiso calc R 1 . . H
H6C2 -0.2289 0.0167 -0.1642 0.065 Uiso calc R 1 . . H
O6C -0.2952(4) -0.0265(4) -0.1116(2) 0.0574(19) Uani d U 1 . . O
H6OC -0.3344 0.0093 -0.1113 0.069 Uiso calc R 1 . . H
O4A -0.1532(4) -0.3864(3) -0.0167(2) 0.0389(13) Uani d U 1 . . O
C1B -0.1873(6) -0.4151(5) -0.0579(3) 0.041(2) Uani d U 1 . . C
H1B -0.2158 -0.4667 -0.0519 0.049 Uiso calc R 1 . . H
O5B -0.2571(4) -0.3658(3) -0.0767(2) 0.0454(15) Uani d U 1 . . O
C2B -0.1101(7) -0.4260(6) -0.0913(3) 0.051(2) Uani d U 1 . . C
H2B -0.1360 -0.4516 -0.1190 0.061 Uiso calc R 1 . . H
O2B -0.0419(5) -0.4750(4) -0.0727(2) 0.0613(19) Uani d U 1 . . O
H2OB -0.0086 -0.4925 -0.0937 0.074 Uiso calc R 1 . . H
C3B -0.0702(6) -0.3488(6) -0.1054(3) 0.043(2) Uani d U 1 . . C
H3B -0.0406 -0.3243 -0.0783 0.052 Uiso calc R 1 . . H
O3B -0.0022(5) -0.3589(4) -0.1397(2) 0.0593(19) Uani d U 1 . . O
H3OB 0.0498 -0.3462 -0.1293 0.071 Uiso calc R 1 . . H
C4B -0.1465(6) -0.2967(5) -0.1223(3) 0.043(2) Uani d U 1 . . C
H4B -0.1721 -0.3172 -0.1515 0.052 Uiso calc R 1 . . H
C5B -0.2222(6) -0.2907(5) -0.0875(3) 0.043(2) Uani d U 1 . . C
H5B -0.1973 -0.2661 -0.0593 0.051 Uiso calc R 1 . . H
C6B -0.3053(6) -0.2437(6) -0.1050(3) 0.045(2) Uani d U 1 . . C
H6B1 -0.3386 -0.2758 -0.1275 0.054 Uiso calc R 1 . . H
H6B2 -0.2808 -0.1982 -0.1215 0.054 Uiso calc R 1 . . H
C7B -0.4608(6) -0.2894(6) -0.0517(3) 0.046(2) Uani d DU 1 . . C
C8B -0.5061(12) -0.3079(14) -0.0122(7) 0.069(7) Uiso d PDU 0.50 A 1 C
H8B -0.4976 -0.2731 0.0123 0.083 Uiso calc PR 0.50 A 1 H
C9B -0.5635(15) -0.3713(14) -0.0033(8) 0.064(6) Uiso d PDU 0.50 A 1 C
H9B -0.5912 -0.3776 0.0258 0.077 Uiso calc PR 0.50 A 1 H
C10B -0.5789(15) -0.4241(14) -0.0371(7) 0.069(7) Uiso d PDU 0.50 A 1 C
H10B -0.6164 -0.4681 -0.0315 0.082 Uiso calc PR 0.50 A 1 H
C11B -0.5396(14) -0.4127(11) -0.0792(8) 0.057(6) Uiso d PDU 0.50 A 1 C
H11B -0.5511 -0.4471 -0.1037 0.069 Uiso calc PR 0.50 A 1 H
C12B -0.4815(14) -0.3481(9) -0.0844(6) 0.038(5) Uiso d PDU 0.50 A 1 C
H12B -0.4526 -0.3428 -0.1133 0.045 Uiso calc PR 0.50 A 1 H
C13B -0.5065(9) -0.2751(9) -0.0107(4) 0.024(3) Uiso d PDU 0.50 A 2 C
H13B -0.5005 -0.2272 0.0047 0.029 Uiso calc PR 0.50 A 2 H
C14B -0.5616(11) -0.3348(9) 0.0066(6) 0.039(4) Uiso d PDU 0.50 A 2 C
H14B -0.5955 -0.3274 0.0340 0.047 Uiso calc PR 0.50 A 2 H
C15B -0.5665(13) -0.4040(11) -0.0160(7) 0.046(5) Uiso d PDU 0.50 A 2 C
H15B -0.5995 -0.4464 -0.0035 0.055 Uiso calc PR 0.50 A 2 H
C16B -0.5217(14) -0.4103(12) -0.0579(7) 0.053(5) Uiso d PDU 0.50 A 2 C
H16B -0.5343 -0.4547 -0.0758 0.063 Uiso calc PR 0.50 A 2 H
C17B -0.4596(19) -0.3560(11) -0.0756(9) 0.079(10) Uiso d PDU 0.50 A 2 C
H17B -0.4212 -0.3650 -0.1012 0.095 Uiso calc PR 0.50 A 2 H
C8A -0.2851(8) -0.0980(6) 0.0671(5) 0.065(3) Uani d U 1 . . C
C9A -0.3112(8) -0.0612(7) 0.0292(4) 0.063(3) Uani d U 1 . . C
H9A -0.3164 -0.0898 0.0018 0.076 Uiso calc R 1 . . H
C10A -0.3310(9) 0.0175(7) 0.0284(5) 0.073(3) Uani d U 1 . . C
H10A -0.3471 0.0416 0.0005 0.088 Uiso calc R 1 . . H
C11A -0.3276(8) 0.0599(6) 0.0670(5) 0.065(3) Uani d U 1 . . C
C12A -0.3041(9) 0.0198(7) 0.1079(5) 0.078(4) Uani d U 1 . . C
H12A -0.3025 0.0469 0.1360 0.093 Uiso calc R 1 . . H
C13A -0.2839(9) -0.0577(6) 0.1069(4) 0.062(3) Uani d U 1 . . C
H13A -0.2689 -0.0836 0.1344 0.074 Uiso calc R 1 . . H
C14A -0.3483(12) 0.1454(7) 0.0690(8) 0.124(7) Uani d U 1 . . C
H141 -0.3443 0.1632 0.1005 0.149 Uiso calc R 1 . . H
H142 -0.4107 0.1549 0.0573 0.149 Uiso calc R 1 . . H
H143 -0.3033 0.1734 0.0503 0.149 Uiso calc R 1 . . H
S6B -0.38706(17) -0.21042(15) -0.06456(8) 0.0476(6) Uani d . 1 A . S
S6A -0.34991(16) -0.24698(14) 0.07551(8) 0.0457(6) Uani d . 1 . . S
O1W 0.409(2) -0.1579(13) 0.2695(5) 0.311(17) Uani d U 1 . . O
H1W 0.3586 -0.1530 0.2550 0.373 Uiso d . 1 . . H
H2W 0.4036 -0.1322 0.2937 0.373 Uiso d . 1 . . H
O2W -0.5219(6) -0.8337(4) -0.0323(3) 0.072(2) Uani d U 1 . . O
H3W -0.5373 -0.8749 -0.0192 0.086 Uiso d . 1 . . H
H4W -0.4734 -0.8423 -0.0471 0.086 Uiso d . 1 . . H
O3W -0.3807(7) -0.8129(5) -0.1626(3) 0.079(2) Uani d U 1 . . O
H5W -0.4060 -0.8460 -0.1794 0.095 Uiso d . 1 . . H
H6W -0.4215 -0.7813 -0.1545 0.095 Uiso d . 1 . . H
O4W -0.2251(7) -0.7413(6) -0.1987(3) 0.093(3) Uani d U 1 . . O
H7W -0.2635 -0.7710 -0.1864 0.112 Uiso d . 1 . . H
H8W -0.1805 -0.7355 -0.1807 0.112 Uiso d . 1 . . H
O5W -0.0961(11) -0.7043(7) -0.1344(4) 0.139(5) Uani d U 1 . . O
H9W -0.0956 -0.7410 -0.1156 0.167 Uiso d . 1 . . H
H10W -0.1162 -0.6650 -0.1209 0.167 Uiso d . 1 . . H
O6W -0.6291(9) -0.8205(8) -0.1139(5) 0.148(6) Uani d U 1 . . O
H11W -0.6857 -0.8089 -0.1122 0.177 Uiso d . 1 . . H
H12W -0.6255 -0.8654 -0.1243 0.177 Uiso d . 1 . . H
O7W 0.7427(10) 0.1173(10) 0.2151(6) 0.188(8) Uani d U 1 . . O
H13W 0.7656 0.1378 0.2384 0.226 Uiso d . 1 . . H
H14W 0.7497 0.0694 0.2172 0.226 Uiso d . 1 . . H
O8W 0.4216(14) -0.0188(14) 0.2339(7) 0.262(13) Uani d U 1 . . O
H15W 0.4385 0.0028 0.2583 0.314 Uiso d . 1 . . H
H16W 0.4546 -0.0583 0.2305 0.314 Uiso d . 1 . . H
O9W 0.3823(17) 0.3575(19) 0.2314(6) 0.329(19) Uani d U 1 . . O
H17W 0.4406 0.3525 0.2305 0.395 Uiso d . 1 . . H
H18W 0.3682 0.3663 0.2588 0.395 Uiso d . 1 . . H
O10W -0.3511(5) 0.1195(5) -0.0790(3) 0.073(2) Uani d U 1 . . O
H19W -0.3014 0.0942 -0.0793 0.088 Uiso d . 1 . . H
H20W -0.3507 0.1489 -0.1018 0.088 Uiso d . 1 . . H
O11W 0.630(2) -0.0129(14) 0.2222(7) 0.271(13) Uani d U 1 . . O
H21W 0.6457 0.0339 0.2274 0.326 Uiso d . 1 . . H
H22W 0.6452 -0.0381 0.2457 0.326 Uiso d . 1 . . H
O12W 0.588(3) 0.2103(13) 0.1898(8) 0.36(2) Uani d U 1 . . O
H23W 0.6135 0.1673 0.1941 0.429 Uiso d . 1 . . H
H24W 0.6254 0.2447 0.1987 0.429 Uiso d . 1 . . H
O13W 0.4908(15) 0.0715(19) 0.1505(8) 0.35(2) Uani d U 1 . . O
H25W 0.5408 0.0756 0.1648 0.422 Uiso d . 1 . . H
H26W 0.4636 0.1139 0.1512 0.422 Uiso d . 1 . . H
O14W 0.814(3) 0.370(2) 0.1809(13) 0.269(16) Uiso d P 0.70 . . O
H27W 0.8277 0.3771 0.2090 0.323 Uiso d . 1 . . H
H28W 0.7695 0.4015 0.1758 0.323 Uiso d . 1 . . H
O15W 0.728(4) 0.302(4) 0.205(2) 0.21(3) Uiso d P 0.30 . . O

loop_
_atom_site_aniso_label
_atom_site_aniso_U_11
_atom_site_aniso_U_22
_atom_site_aniso_U_33
_atom_site_aniso_U_12
_atom_site_aniso_U_13
_atom_site_aniso_U_23
O4G 0.046(3) 0.025(3) 0.038(3) -0.007(3) 0.006(3) -0.006(2)
C1A 0.043(5) 0.037(5) 0.050(5) -0.007(4) 0.008(4) -0.007(4)
O5A 0.033(3) 0.045(4) 0.050(3) -0.003(3) 0.003(3) -0.002(3)
C2A 0.038(5) 0.035(5) 0.049(5) 0.000(4) 0.005(4) -0.002(4)
O2A 0.051(4) 0.035(3) 0.056(4) 0.004(3) 0.000(3) -0.006(3)
C3A 0.036(5) 0.037(5) 0.048(5) 0.002(4) 0.002(4) -0.003(4)
O3A 0.059(4) 0.037(3) 0.060(4) -0.001(3) 0.020(3) -0.015(3)
C4A 0.041(5) 0.029(4) 0.044(5) 0.001(4) 0.005(4) -0.011(4)
C5A 0.041(5) 0.038(5) 0.051(5) 0.003(4) 0.000(4) -0.008(4)
C6A 0.037(5) 0.059(6) 0.045(5) 0.010(4) -0.001(4) -0.020(5)
C7A 0.052(7) 0.039(6) 0.182(15) 0.005(5) 0.000(9) 0.004(8)
O4F 0.046(3) 0.023(3) 0.036(3) -0.006(2) 0.013(3) -0.001(2)
C1G 0.039(5) 0.033(4) 0.033(4) -0.006(4) 0.010(4) 0.002(4)
O5G 0.041(3) 0.037(3) 0.037(3) -0.004(3) 0.007(3) 0.000(2)
C2G 0.043(5) 0.032(4) 0.037(5) -0.001(4) 0.006(4) 0.000(4)
O2G 0.050(4) 0.048(4) 0.044(3) 0.001(3) -0.002(3) -0.005(3)
C3G 0.044(5) 0.021(4) 0.028(4) 0.004(3) 0.006(3) -0.006(3)
O3G 0.037(3) 0.026(3) 0.053(4) 0.005(2) 0.007(3) -0.004(3)
C4G 0.046(5) 0.034(5) 0.040(5) 0.007(4) 0.004(4) 0.001(4)
C5G 0.045(5) 0.022(4) 0.026(4) -0.001(3) 0.004(3) -0.001(3)
C6G 0.051(6) 0.043(5) 0.039(5) -0.006(4) 0.005(4) -0.001(4)
O6G 0.044(4) 0.035(3) 0.050(3) -0.003(3) 0.009(3) -0.004(3)
O4E 0.055(4) 0.023(3) 0.041(3) 0.001(3) 0.013(3) 0.000(2)
C1F 0.065(6) 0.029(4) 0.039(5) -0.005(4) 0.019(4) -0.009(4)
O5F 0.073(5) 0.022(3) 0.059(4) -0.007(3) 0.041(4) -0.007(3)
C2F 0.061(6) 0.039(5) 0.037(5) -0.021(5) 0.013(4) -0.002(4)
O2F 0.064(5) 0.040(4) 0.054(4) -0.012(3) 0.003(3) 0.005(3)
C3F 0.062(6) 0.034(5) 0.030(4) -0.008(4) -0.004(4) 0.005(3)
O3F 0.053(4) 0.031(3) 0.060(4) -0.008(3) -0.016(3) 0.011(3)
C4F 0.061(6) 0.025(4) 0.037(4) -0.004(4) 0.005(4) -0.005(3)
C5F 0.068(7) 0.029(5) 0.058(6) -0.001(5) 0.026(5) -0.012(4)
C6F 0.066(7) 0.033(5) 0.108(10) -0.005(5) 0.044(7) -0.004(6)
O6F 0.151(9) 0.063(5) 0.071(5) -0.044(6) 0.081(6) -0.024(4)
O4D 0.040(3) 0.029(3) 0.042(3) 0.002(2) -0.001(2) 0.000(2)
C1E 0.067(6) 0.019(4) 0.046(5) -0.013(4) -0.003(5) -0.007(3)
O5E 0.071(4) 0.034(3) 0.047(4) 0.018(3) 0.006(3) -0.002(3)
C2E 0.046(5) 0.043(5) 0.059(6) -0.015(4) -0.011(5) 0.009(5)
O2E 0.051(4) 0.077(5) 0.051(4) -0.024(4) -0.012(3) 0.021(4)
C3E 0.034(5) 0.054(6) 0.048(5) -0.005(4) 0.000(4) 0.011(4)
O3E 0.055(4) 0.086(6) 0.053(4) -0.005(4) 0.000(3) 0.027(4)
C4E 0.069(6) 0.024(4) 0.037(4) 0.007(4) 0.015(4) 0.007(3)
C5E 0.053(6) 0.045(5) 0.056(6) 0.004(5) 0.026(5) 0.001(5)
C6E 0.27(3) 0.061(8) 0.064(8) 0.046(12) 0.079(12) 0.013(7)
O6E 0.158(12) 0.31(2) 0.058(6) 0.125(14) 0.003(7) 0.018(9)
O4C 0.043(3) 0.029(3) 0.040(3) -0.003(2) -0.004(3) -0.002(2)
C1D 0.040(5) 0.035(5) 0.044(5) 0.001(4) -0.007(4) -0.003(4)
O5D 0.033(3) 0.040(3) 0.057(4) 0.005(3) -0.006(3) -0.006(3)
C2D 0.041(5) 0.040(5) 0.045(5) 0.002(4) 0.002(4) 0.000(4)
O2D 0.047(4) 0.043(4) 0.052(4) -0.001(3) 0.010(3) -0.009(3)
C3D 0.022(4) 0.033(4) 0.059(5) 0.003(3) -0.006(4) -0.014(4)
O3D 0.027(3) 0.056(4) 0.068(4) -0.005(3) 0.000(3) -0.018(3)
C4D 0.039(5) 0.033(4) 0.042(5) 0.009(4) 0.000(4) 0.003(4)
C5D 0.036(5) 0.029(4) 0.054(5) -0.002(4) -0.002(4) -0.005(4)
C6D 0.034(5) 0.068(7) 0.072(7) 0.013(5) -0.007(5) -0.013(6)
O6D 0.068(5) 0.069(5) 0.097(6) 0.043(5) -0.024(5) -0.028(5)
O4B 0.043(3) 0.040(3) 0.050(4) -0.015(3) -0.006(3) -0.009(3)
C1C 0.042(5) 0.056(6) 0.042(5) -0.007(4) -0.006(4) -0.007(4)
O5C 0.043(3) 0.048(4) 0.048(3) -0.010(3) -0.004(3) -0.001(3)
C2C 0.046(5) 0.044(5) 0.048(5) 0.002(4) -0.001(4) -0.002(4)
O2C 0.055(4) 0.054(4) 0.073(5) -0.012(4) 0.007(4) -0.020(4)
C3C 0.038(5) 0.042(5) 0.044(5) -0.006(4) 0.013(4) 0.001(4)
O3C 0.033(3) 0.051(4) 0.051(4) -0.001(3) 0.006(3) -0.002(3)
C4C 0.036(5) 0.047(5) 0.036(4) -0.007(4) 0.000(4) -0.009(4)
C5C 0.042(5) 0.050(5) 0.039(5) -0.014(4) 0.003(4) -0.012(4)
C6C 0.032(5) 0.061(6) 0.069(7) 0.000(4) -0.001(5) -0.005(5)
O6C 0.036(4) 0.076(5) 0.060(4) -0.009(3) 0.005(3) 0.005(4)
O4A 0.039(3) 0.032(3) 0.046(3) -0.001(3) -0.003(3) -0.008(3)
C1B 0.041(5) 0.038(5) 0.045(5) -0.005(4) -0.014(4) -0.006(4)
O5B 0.039(3) 0.041(3) 0.057(4) -0.009(3) -0.006(3) -0.003(3)
C2B 0.059(6) 0.046(5) 0.047(5) 0.009(5) -0.012(5) -0.019(4)
O2B 0.072(5) 0.057(4) 0.055(4) 0.031(4) 0.000(4) -0.010(4)
C3B 0.033(5) 0.053(5) 0.042(5) -0.003(4) 0.000(4) -0.011(4)
O3B 0.044(4) 0.074(5) 0.059(4) -0.006(3) -0.001(3) -0.025(4)
C4B 0.031(4) 0.037(5) 0.061(6) -0.007(4) -0.005(4) -0.017(4)
C5B 0.033(5) 0.041(5) 0.054(5) -0.011(4) -0.002(4) -0.002(4)
C6B 0.040(5) 0.048(5) 0.047(5) 0.000(4) -0.009(4) -0.007(4)
C7B 0.035(5) 0.064(6) 0.038(5) 0.003(4) -0.007(4) 0.000(4)
C8A 0.061(7) 0.045(6) 0.090(9) 0.010(5) -0.005(6) -0.005(6)
C9A 0.068(7) 0.065(7) 0.057(6) 0.007(6) -0.016(6) -0.024(6)
C10A 0.062(8) 0.072(8) 0.085(9) 0.014(6) 0.005(7) 0.021(7)
C11A 0.057(7) 0.042(6) 0.096(9) 0.013(5) 0.015(7) 0.015(6)
C12A 0.086(9) 0.062(8) 0.085(9) 0.002(7) 0.017(7) -0.034(7)
C13A 0.090(8) 0.045(6) 0.051(6) 0.011(6) 0.003(6) 0.003(5)
C14A 0.103(12) 0.055(8) 0.22(2) 0.021(8) 0.050(14) 0.012(11)
S6B 0.0433(13) 0.0538(14) 0.0457(13) 0.0064(11) -0.0075(11) -0.0111(11)
S6A 0.0415(12) 0.0462(13) 0.0493(13) 0.0112(11) 0.0004(10) -0.0091(11)
O1W 0.55(4) 0.29(2) 0.096(10) -0.24(3) -0.101(18) -0.008(13)
O2W 0.101(6) 0.041(4) 0.073(5) -0.019(4) 0.022(5) -0.003(4)
O3W 0.092(6) 0.069(5) 0.075(5) -0.008(5) -0.009(5) 0.016(4)
O4W 0.090(6) 0.116(8) 0.074(5) -0.014(6) -0.011(5) 0.035(6)
O5W 0.221(15) 0.095(8) 0.101(8) 0.012(9) -0.076(9) 0.009(6)
O6W 0.134(10) 0.135(10) 0.174(12) -0.063(9) -0.022(9) 0.084(9)
O7W 0.141(12) 0.217(15) 0.206(15) 0.034(11) -0.079(11) -0.153(13)
O8W 0.221(19) 0.34(3) 0.228(19) 0.11(2) -0.181(17) -0.112(19)
O9W 0.28(3) 0.56(5) 0.152(14) -0.31(3) 0.029(16) -0.06(2)
O10W 0.060(5) 0.094(6) 0.066(5) 0.018(4) 0.007(4) -0.001(4)
O11W 0.38(4) 0.25(2) 0.175(16) 0.09(3) 0.08(2) 0.032(17)
O12W 0.67(6) 0.185(19) 0.22(2) -0.02(3) -0.22(3) 0.043(16)
O13W 0.167(18) 0.63(6) 0.26(2) -0.08(3) 0.027(17) -0.28(3)

loop_
_atom_type_symbol
_atom_type_description
_atom_type_scat_dispersion_real
_atom_type_scat_dispersion_imag
_atom_type_scat_source
C C 0.0033 0.0000 'International Tables Vol C Tables 4.2.6.8 and 6.1.1.4'
H H 0.0000 0.0000 'International Tables Vol C Tables 4.2.6.8 and 6.1.1.4'
N N 0.0061 0.0000 'International Tables Vol C Tables 4.2.6.8 and 6.1.1.4'
O O 0.0106 0.0000 'International Tables Vol C Tables 4.2.6.8 and 6.1.1.4'
S S 0.1246 0.0000 'International Tables Vol C Tables 4.2.6.8 and 6.1.1.4'

loop_
_geom_angle_atom_site_label_1
_geom_angle_atom_site_label_2
_geom_angle_atom_site_label_3
_geom_angle
C4G O4G C1A 120.0(7)
O5A C1A O4G 110.1(7)
O5A C1A C2A 111.0(7)
O4G C1A C2A 108.5(7)
O5A C1A H1A 109.1
O4G C1A H1A 109.1
C2A C1A H1A 109.1
C1A O5A C5A 112.8(7)
O2A C2A C1A 109.2(7)
O2A C2A C3A 113.4(7)
C1A C2A C3A 110.4(7)
O2A C2A H2A 107.9
C1A C2A H2A 107.9
C3A C2A H2A 107.9
C2A O2A H2OA 109.5
O3A C3A C4A 111.1(7)
O3A C3A C2A 107.7(7)
C4A C3A C2A 109.7(7)
O3A C3A H3A 109.4
C4A C3A H3A 109.4
C2A C3A H3A 109.4
C3A O3A H3OA 109.5
O4A C4A C3A 108.1(7)
O4A C4A C5A 111.2(7)
C3A C4A C5A 109.8(7)
O4A C4A H4A 109.3
C3A C4A H4A 109.3
C5A C4A H4A 109.3
O5A C5A C4A 110.0(7)
O5A C5A C6A 104.9(7)
C4A C5A C6A 114.6(7)
O5A C5A H5A 109.0
C4A C5A H5A 109.0
C6A C5A H5A 109.0
C5A C6A S6A 115.7(6)
C5A C6A H6A1 108.4
S6A C6A H6A1 108.4
C5A C6A H6A2 108.4
S6A C6A H6A2 108.4
H6A1 C6A H6A2 107.4
C8A C7A S6A 113.3(8)
C8A C7A H7A1 108.9
S6A C7A H7A1 108.9
C8A C7A H7A2 108.9
S6A C7A H7A2 108.9
H7A1 C7A H7A2 107.7
C4F O4F C1G 119.6(6)
O4F C1G O5G 110.6(7)
O4F C1G C2G 109.1(6)
O5G C1G C2G 110.6(7)
O4F C1G H1G 108.8
O5G C1G H1G 108.8
C2G C1G H1G 108.8
C1G O5G C5G 112.6(6)
O2G C2G C3G 111.6(7)
O2G C2G C1G 108.4(7)
C3G C2G C1G 110.8(7)
O2G C2G H2G 108.7
C3G C2G H2G 108.7
C1G C2G H2G 108.7
C2G O2G H2OG 109.5
O3G C3G C2G 112.7(7)
O3G C3G C4G 108.8(6)
C2G C3G C4G 112.8(7)
O3G C3G H3G 107.4
C2G C3G H3G 107.4
C4G C3G H3G 107.4
C3G O3G H3OG 109.5
O4G C4G C5G 111.1(7)
O4G C4G C3G 106.9(7)
C5G C4G C3G 110.3(7)
O4G C4G H4G 109.5
C5G C4G H4G 109.5
C3G C4G H4G 109.5
O5G C5G C6G 106.5(6)
O5G C5G C4G 110.2(7)
C6G C5G C4G 114.7(7)
O5G C5G H5G 108.5
C6G C5G H5G 108.5
C4G C5G H5G 108.5
O6G C6G C5G 110.9(8)
O6G C6G H6G1 109.5
C5G C6G H6G1 109.5
O6G C6G H6G2 109.5
C5G C6G H6G2 109.5
H6G1 C6G H6G2 108.0
C6G O6G H6OG 109.5
C1F O4E C4E 119.0(6)
O5F C1F O4E 111.4(8)
O5F C1F C2F 110.2(7)
O4E C1F C2F 108.0(7)
O5F C1F H1F 109.1
O4E C1F H1F 109.1
C2F C1F H1F 109.1
C1F O5F C5F 113.9(6)
O2F C2F C3F 111.0(8)
O2F C2F C1F 109.4(7)
C3F C2F C1F 110.4(8)
O2F C2F H2F 108.7
C3F C2F H2F 108.7
C1F C2F H2F 108.7
C2F O2F H2OF 109.5
O3F C3F C4F 110.8(7)
O3F C3F C2F 111.2(8)
C4F C3F C2F 111.4(8)
O3F C3F H3F 107.8
C4F C3F H3F 107.8
C2F C3F H3F 107.8
C3F O3F H3OF 109.5
O4F C4F C3F 108.2(7)
O4F C4F C5F 111.9(8)
C3F C4F C5F 112.0(7)
O4F C4F H4F 108.2
C3F C4F H4F 108.2
C5F C4F H4F 108.2
O5F C5F C4F 110.5(8)
O5F C5F C6F 107.0(7)
C4F C5F C6F 114.4(8)
O5F C5F H5F 108.2
C4F C5F H5F 108.2
C6F C5F H5F 108.2
O6F C6F C5F 110.8(11)
O6F C6F H6F1 109.5
C5F C6F H6F1 109.5
O6F C6F H6F2 109.5
C5F C6F H6F2 109.5
H6F1 C6F H6F2 108.1
C6F O6F H6OF 109.5
C1E O4D C4D 116.9(6)
O5E C1E O4D 110.7(7)
O5E C1E C2E 112.3(7)
O4D C1E C2E 108.5(8)
O5E C1E H1E 108.4
O4D C1E H1E 108.4
C2E C1E H1E 108.4
C1E O5E C5E 113.8(6)
O2E C2E C1E 109.4(8)
O2E C2E C3E 109.3(8)
C1E C2E C3E 110.4(7)
O2E C2E H2E 109.2
C1E C2E H2E 109.2
C3E C2E H2E 109.2
C2E O2E H2OE 109.5
O3E C3E C4E 111.5(8)
O3E C3E C2E 110.7(7)
C4E C3E C2E 109.5(8)
O3E C3E H3E 108.4
C4E C3E H3E 108.4
C2E C3E H3E 108.4
C3E O3E H3OE 109.5
O4E C4E C5E 110.0(8)
O4E C4E C3E 107.5(7)
C5E C4E C3E 109.8(7)
O4E C4E H4E 109.8
C5E C4E H4E 109.8
C3E C4E H4E 109.8
O5E C5E C4E 111.0(8)
O5E C5E C6E 104.5(8)
C4E C5E C6E 119.4(10)
O5E C5E H5E 107.1
C4E C5E H5E 107.1
C6E C5E H5E 107.1
O6E C6E C5E 104.3(16)
O6E C6E H6E1 110.9
C5E C6E H6E1 110.9
O6E C6E H6E2 110.9
C5E C6E H6E2 110.9
H6E1 C6E H6E2 108.9
C6E O6E H6OE 109.5
C1D O4C C4C 119.4(7)
O4C C1D O5D 110.7(7)
O4C C1D C2D 107.0(7)
O5D C1D C2D 110.1(7)
O4C C1D H1D 109.6
O5D C1D H1D 109.6
C2D C1D H1D 109.6
C1D O5D C5D 114.7(6)
O2D C2D C3D 112.5(7)
O2D C2D C1D 110.9(7)
C3D C2D C1D 111.0(7)
O2D C2D H2D 107.4
C3D C2D H2D 107.4
C1D C2D H2D 107.4
C2D O2D H2OD 109.5
O3D C3D C4D 112.0(7)
O3D C3D C2D 107.4(7)
C4D C3D C2D 111.2(7)
O3D C3D H3D 108.8
C4D C3D H3D 108.8
C2D C3D H3D 108.8
C3D O3D H3OD 109.5
O4D C4D C3D 107.9(7)
O4D C4D C5D 109.5(7)
C3D C4D C5D 111.7(7)
O4D C4D H4D 109.2
C3D C4D H4D 109.2
C5D C4D H4D 109.2
O5D C5D C6D 105.7(8)
O5D C5D C4D 109.7(7)
C6D C5D C4D 111.9(7)
O5D C5D H5D 109.8
C6D C5D H5D 109.8
C4D C5D H5D 109.8
O6D C6D C5D 110.5(9)
O6D C6D H6D1 109.5
C5D C6D H6D1 109.5
O6D C6D H6D2 109.5
C5D C6D H6D2 109.5
H6D1 C6D H6D2 108.1
C6D O6D H6OD 109.5
C1C O4B C4B 118.7(7)
O5C C1C O4B 110.6(7)
O5C C1C C2C 111.2(8)
O4B C1C C2C 107.7(7)
O5C C1C H1C 109.1
O4B C1C H1C 109.1
C2C C1C H1C 109.1
C1C O5C C5C 114.4(7)
O2C C2C C1C 112.4(8)
O2C C2C C3C 110.0(8)
C1C C2C C3C 110.0(8)
O2C C2C H2C 108.1
C1C C2C H2C 108.1
C3C C2C H2C 108.1
C2C O2C H2OC 109.5
O3C C3C C4C 108.4(7)
O3C C3C C2C 110.4(7)
C4C C3C C2C 111.3(8)
O3C C3C H3C 108.9
C4C C3C H3C 108.9
C2C C3C H3C 108.9
C3C O3C H3OC 109.5
O4C C4C C3C 107.3(7)
O4C C4C C5C 109.4(7)
C3C C4C C5C 112.7(7)
O4C C4C H4C 109.1
C3C C4C H4C 109.1
C5C C4C H4C 109.1
O5C C5C C6C 105.6(8)
O5C C5C C4C 109.3(7)
C6C C5C C4C 114.3(8)
O5C C5C H5C 109.1
C6C C5C H5C 109.1
C4C C5C H5C 109.1
O6C C6C C5C 112.0(9)
O6C C6C H6C1 109.2
C5C C6C H6C1 109.2
O6C C6C H6C2 109.2
C5C C6C H6C2 109.2
H6C1 C6C H6C2 107.9
C6C O6C H6OC 109.5
C1B O4A C4A 119.1(6)
O4A C1B O5B 111.7(7)
O4A C1B C2B 110.4(7)
O5B C1B C2B 110.3(7)
O4A C1B H1B 108.1
O5B C1B H1B 108.1
C2B C1B H1B 108.1
C5B O5B C1B 112.3(6)
O2B C2B C1B 110.1(8)
O2B C2B C3B 111.7(8)
C1B C2B C3B 110.6(7)
O2B C2B H2B 108.1
C1B C2B H2B 108.1
C3B C2B H2B 108.1
C2B O2B H2OB 109.5
O3B C3B C4B 110.4(8)
O3B C3B C2B 110.5(7)
C4B C3B C2B 109.9(7)
O3B C3B H3B 108.7
C4B C3B H3B 108.7
C2B C3B H3B 108.7
C3B O3B H3OB 109.5
O4B C4B C5B 110.4(7)
O4B C4B C3B 106.4(7)
C5B C4B C3B 110.5(8)
O4B C4B H4B 109.8
C5B C4B H4B 109.8
C3B C4B H4B 109.8
O5B C5B C4B 110.1(7)
O5B C5B C6B 106.2(7)
C4B C5B C6B 112.2(8)
O5B C5B H5B 109.4
C4B C5B H5B 109.4
C6B C5B H5B 109.4
C5B C6B S6B 117.9(7)
C5B C6B H6B1 107.8
S6B C6B H6B1 107.8
C5B C6B H6B2 107.8
S6B C6B H6B2 107.8
H6B1 C6B H6B2 107.2
C17B C7B C8B 104.2(16)
C17B C7B C13B 127.2(15)
C8B C7B C12B 107.5(14)
C13B C7B C12B 127.3(12)
C17B C7B S6B 122.8(12)
C8B C7B S6B 130.4(12)
C13B C7B S6B 109.3(8)
C12B C7B S6B 122.1(9)
C7B C8B C9B 129(2)
C7B C8B H8B 115.6
C9B C8B H8B 115.6
C10B C9B C8B 119(2)
C10B C9B H9B 120.6
C8B C9B H9B 120.6
C9B C10B C11B 119(2)
C9B C10B H10B 120.3
C11B C10B H10B 120.3
C10B C11B C12B 117(2)
C10B C11B H11B 121.3
C12B C11B H11B 121.3
C11B C12B C7B 128.1(17)
C11B C12B H12B 116.0
C7B C12B H12B 116.0
C7B C13B C14B 116.9(13)
C7B C13B H13B 121.6
C14B C13B H13B 121.6
C15B C14B C13B 119.9(15)
C15B C14B H14B 120.1
C13B C14B H14B 120.1
C14B C15B C16B 118.1(18)
C14B C15B H15B 121.0
C16B C15B H15B 121.0
C15B C16B C17B 125(2)
C15B C16B H16B 117.5
C17B C16B H16B 117.5
C7B C17B C16B 112(2)
C7B C17B H17B 124.0
C16B C17B H17B 124.0
C9A C8A C13A 118.3(10)
C9A C8A C7A 121.4(13)
C13A C8A C7A 120.3(13)
C8A C9A C10A 122.6(11)
C8A C9A H9A 118.7
C10A C9A H9A 118.7
C11A C10A C9A 120.7(12)
C11A C10A H10A 119.6
C9A C10A H10A 119.6
C10A C11A C12A 116.8(10)
C10A C11A C14A 123.9(14)
C12A C11A C14A 119.4(14)
C13A C12A C11A 120.4(11)
C13A C12A H12A 119.8
C11A C12A H12A 119.8
C8A C13A C12A 121.1(12)
C8A C13A H13A 119.5
C12A C13A H13A 119.5
C11A C14A H141 109.5
C11A C14A H142 109.5
H141 C14A H142 109.5
C11A C14A H143 109.5
H141 C14A H143 109.5
H142 C14A H143 109.5
C6B S6B C7B 107.0(4)
C7A S6A C6A 98.9(6)
H1W O1W H2W 107.1
H3W O2W H4W 107.9
H5W O3W H6W 107.9
H7W O4W H8W 107.9
H9W O5W H10W 107.7
H11W O6W H12W 107.7
H13W O7W H14W 108.2
H15W O8W H16W 107.3
H17W O9W H18W 106.6
H19W O10W H20W 107.6
H21W O11W H22W 105.9
H23W O12W H24W 107.9
H25W O13W H26W 108.5
H27W O14W H28W 104.9

loop_
_geom_bond_atom_site_label_1
_geom_bond_atom_site_label_2
_geom_bond_site_symmetry_2
_geom_bond_distance
_geom_bond_publ_flag
O4G C4G . 1.387(10) ?
O4G C1A . 1.428(10) ?
C1A O5A . 1.420(11) ?
C1A C2A . 1.509(12) ?
C1A H1A . 1.0000 ?
O5A C5A . 1.437(11) ?
C2A O2A . 1.431(11) ?
C2A C3A . 1.514(12) ?
C2A H2A . 1.0000 ?
O2A H2OA . 0.8400 ?
C3A O3A . 1.428(10) ?
C3A C4A . 1.509(13) ?
C3A H3A . 1.0000 ?
O3A H3OA . 0.8400 ?
C4A O4A . 1.415(11) ?
C4A C5A . 1.514(12) ?
C4A H4A . 1.0000 ?
C5A C6A . 1.517(13) ?
C5A H5A . 1.0000 ?
C6A S6A . 1.793(9) ?
C6A H6A1 . 0.9900 ?
C6A H6A2 . 0.9900 ?
C7A C8A . 1.508(16) ?
C7A S6A . 1.790(12) ?
C7A H7A1 . 0.9900 ?
C7A H7A2 . 0.9900 ?
O4F C4F . 1.417(10) ?
O4F C1G . 1.424(9) ?
C1G O5G . 1.426(10) ?
C1G C2G . 1.520(12) ?
C1G H1G . 1.0000 ?
O5G C5G . 1.442(9) ?
C2G O2G . 1.428(11) ?
C2G C3G . 1.510(11) ?
C2G H2G . 1.0000 ?
O2G H2OG . 0.8400 ?
C3G O3G . 1.442(9) ?
C3G C4G . 1.523(12) ?
C3G H3G . 1.0000 ?
O3G H3OG . 0.8400 ?
C4G C5G . 1.523(11) ?
C4G H4G . 1.0000 ?
C5G C6G . 1.513(13) ?
C5G H5G . 1.0000 ?
C6G O6G . 1.432(10) ?
C6G H6G1 . 0.9900 ?
C6G H6G2 . 0.9900 ?
O6G H6OG . 0.8400 ?
O4E C1F . 1.429(10) ?
O4E C4E . 1.432(9) ?
C1F O5F . 1.396(11) ?
C1F C2F . 1.509(14) ?
C1F H1F . 1.0000 ?
O5F C5F . 1.440(11) ?
C2F O2F . 1.418(11) ?
C2F C3F . 1.499(12) ?
C2F H2F . 1.0000 ?
O2F H2OF . 0.8400 ?
C3F O3F . 1.442(11) ?
C3F C4F . 1.499(13) ?
C3F H3F . 1.0000 ?
O3F H3OF . 0.8400 ?
C4F C5F . 1.514(13) ?
C4F H4F . 1.0000 ?
C5F C6F . 1.538(14) ?
C5F H5F . 1.0000 ?
C6F O6F . 1.411(16) ?
C6F H6F1 . 0.9900 ?
C6F H6F2 . 0.9900 ?
O6F H6OF . 0.8400 ?
O4D C1E . 1.435(9) ?
O4D C4D . 1.435(10) ?
C1E O5E . 1.393(11) ?
C1E C2E . 1.511(14) ?
C1E H1E . 1.0000 ?
O5E C5E . 1.436(11) ?
C2E O2E . 1.411(13) ?
C2E C3E . 1.521(13) ?
C2E H2E . 1.0000 ?
O2E H2OE . 0.8400 ?
C3E O3E . 1.422(11) ?
C3E C4E . 1.516(13) ?
C3E H3E . 1.0000 ?
O3E H3OE . 0.8400 ?
C4E C5E . 1.512(15) ?
C4E H4E . 1.0000 ?
C5E C6E . 1.56(2) ?
C5E H5E . 1.0000 ?
C6E O6E . 1.40(2) ?
C6E H6E1 . 0.9900 ?
C6E H6E2 . 0.9900 ?
O6E H6OE . 0.8400 ?
O4C C1D . 1.400(10) ?
O4C C4C . 1.435(10) ?
C1D O5D . 1.420(11) ?
C1D C2D . 1.536(13) ?
C1D H1D . 1.0000 ?
O5D C5D . 1.427(11) ?
C2D O2D . 1.412(10) ?
C2D C3D . 1.517(13) ?
C2D H2D . 1.0000 ?
O2D H2OD . 0.8400 ?
C3D O3D . 1.418(9) ?
C3D C4D . 1.503(11) ?
C3D H3D . 1.0000 ?
O3D H3OD . 0.8400 ?
C4D C5D . 1.526(12) ?
C4D H4D . 1.0000 ?
C5D C6D . 1.520(13) ?
C5D H5D . 1.0000 ?
C6D O6D . 1.452(14) ?
C6D H6D1 . 0.9900 ?
C6D H6D2 . 0.9900 ?
O6D H6OD . 0.8400 ?
O4B C1C . 1.427(11) ?
O4B C4B . 1.450(10) ?
C1C O5C . 1.409(12) ?
C1C C2C . 1.517(13) ?
C1C H1C . 1.0000 ?
O5C C5C . 1.437(10) ?
C2C O2C . 1.420(12) ?
C2C C3C . 1.522(13) ?
C2C H2C . 1.0000 ?
O2C H2OC . 0.8400 ?
C3C O3C . 1.420(10) ?
C3C C4C . 1.501(13) ?
C3C H3C . 1.0000 ?
O3C H3OC . 0.8400 ?
C4C C5C . 1.530(12) ?
C4C H4C . 1.0000 ?
C5C C6C . 1.490(14) ?
C5C H5C . 1.0000 ?
C6C O6C . 1.405(12) ?
C6C H6C1 . 0.9900 ?
C6C H6C2 . 0.9900 ?
O6C H6OC . 0.8400 ?
O4A C1B . 1.399(10) ?
C1B O5B . 1.434(10) ?
C1B C2B . 1.498(14) ?
C1B H1B . 1.0000 ?
O5B C5B . 1.432(11) ?
C2B O2B . 1.412(12) ?
C2B C3B . 1.515(14) ?
C2B H2B . 1.0000 ?
O2B H2OB . 0.8400 ?
C3B O3B . 1.418(11) ?
C3B C4B . 1.510(13) ?
C3B H3B . 1.0000 ?
O3B H3OB . 0.8400 ?
C4B C5B . 1.503(13) ?
C4B H4B . 1.0000 ?
C5B C6B . 1.540(13) ?
C5B H5B . 1.0000 ?
C6B S6B . 1.774(10) ?
C6B H6B1 . 0.9900 ?
C6B H6B2 . 0.9900 ?
C7B C17B . 1.351(17) ?
C7B C8B . 1.371(16) ?
C7B C13B . 1.397(13) ?
C7B C12B . 1.432(15) ?
C7B S6B . 1.776(10) ?
C8B C9B . 1.402(18) ?
C8B H8B . 0.9500 ?
C9B C10B . 1.369(18) ?
C9B H9B . 0.9500 ?
C10B C11B . 1.375(18) ?
C10B H10B . 0.9500 ?
C11B C12B . 1.408(16) ?
C11B H11B . 0.9500 ?
C12B H12B . 0.9500 ?
C13B C14B . 1.402(16) ?
C13B H13B . 0.9500 ?
C14B C15B . 1.374(17) ?
C14B H14B . 0.9500 ?
C15B C16B . 1.397(17) ?
C15B H15B . 0.9500 ?
C16B C17B . 1.400(18) ?
C16B H16B . 0.9500 ?
C17B H17B . 0.9500 ?
C8A C9A . 1.336(16) ?
C8A C13A . 1.364(16) ?
C9A C10A . 1.395(17) ?
C9A H9A . 0.9500 ?
C10A C11A . 1.350(18) ?
C10A H10A . 0.9500 ?
C11A C12A . 1.431(18) ?
C11A C14A . 1.513(16) ?
C12A C13A . 1.376(16) ?
C12A H12A . 0.9500 ?
C13A H13A . 0.9500 ?
C14A H141 . 0.9800 ?
C14A H142 . 0.9800 ?
C14A H143 . 0.9800 ?
O1W H1W . 0.8461 ?
O1W H2W . 0.8430 ?
O2W H3W . 0.8403 ?
O2W H4W . 0.8399 ?
O3W H5W . 0.8403 ?
O3W H6W . 0.8404 ?
O4W H7W . 0.8398 ?
O4W H8W . 0.8404 ?
O5W H9W . 0.8422 ?
O5W H10W . 0.8405 ?
O6W H11W . 0.8442 ?
O6W H12W . 0.8389 ?
O7W H13W . 0.8397 ?
O7W H14W . 0.8383 ?
O8W H15W . 0.8453 ?
O8W H16W . 0.8414 ?
O9W H17W . 0.8483 ?
O9W H18W . 0.8465 ?
O10W H19W . 0.8411 ?
O10W H20W . 0.8425 ?
O11W H21W . 0.8566 ?
O11W H22W . 0.8465 ?
O12W H23W . 0.8389 ?
O12W H24W . 0.8417 ?
O13W H25W . 0.8406 ?
O13W H26W . 0.8338 ?
O14W H27W . 0.8594 ?
O14W H28W . 0.8543 ?

loop_
_geom_hbond_atom_site_label_D
_geom_hbond_atom_site_label_H
_geom_hbond_atom_site_label_A
_geom_hbond_site_symmetry_A
_geom_hbond_distance_DH
_geom_hbond_distance_HA
_geom_hbond_distance_DA
_geom_hbond_angle_DHA
O2A H2OA O3G . 0.84 2.06 2.890(10) 166
O3A H3OA O2B . 0.84 1.95 2.760(10) 162
O2B H2OB O13W 3_445 0.84 2.16 2.87(2) 143
O3B H3OB S6A 3_545 0.84 2.69 3.431(7) 149
O2C H2OC O3B . 0.84 2.16 2.920(10) 150
O3C H3OC O6G 3_545 0.84 2.17 2.798(9) 132
O6C H6OC O10W . 0.84 2.15 2.820(10) 137
O2D H2OD O3C . 0.84 2.18 2.870(10) 139
O3D H3OD O2E . 0.84 1.91 2.720(10) 159
O6D H6OD O2W 3_545 0.84 2.31 2.670(10) 106
O2E H2OE O3E . 0.84 2.42 2.850(10) 113
O3E H3OE O2F . 0.84 2.02 2.720(10) 141
O6E H6OE O6W 3_545 0.84 1.83 2.65(2) 166
O2F H2OF O8W . 0.84 1.80 2.57(2) 152
O3F H3OF O2G . 0.84 1.96 2.790(10) 169
O6F H6OF O3G 4 0.84 1.93 2.730(10) 159
O2G H2OG O5C 3_545 0.84 2.57 3.240(10) 137
O3G H3OG O6C 3_545 0.84 2.20 2.750(10) 123
O6G H6OG O4W 2_445 0.84 1.98 2.770(10) 158
O1W H1W O3F . 0.85 2.26 3.10(3) 173
O1W H2W O2D 2 0.84 2.30 3.10(3) 160
O2W H3W O3A 3_435 0.84 1.86 2.640(10) 154
O2W H4W O10W 1_545 0.84 2.11 2.940(10) 171
O3W H5W O6F 2_444 0.84 1.99 2.760(10) 153
O3W H6W O6E 3_445 0.84 2.43 3.24(2) 161
O4W H7W O3W . 0.84 1.97 2.780(10) 161
O4W H8W O5W . 0.84 1.91 2.73(2) 167
O5W H9W O5D 1_545 0.84 2.32 3.090(10) 151
O5W H9W O6D 1_545 0.84 2.40 3.05(2) 135
O5W H10W O3E 3_445 0.84 2.10 2.81(2) 143
O6W H11W O3D 1_445 0.84 2.31 2.84(2) 121
O6W H12W O2A 3_435 0.84 2.20 2.89(2) 139
O7W H13W O2G 4_655 0.84 1.88 2.690(10) 161
O7W H14W O11W . 0.84 2.25 2.79(3) 123
O8W H15W O3C 2 0.85 2.14 2.90(2) 149
O8W H16W O1W . 0.84 2.18 2.64(3) 114
O9W H17W O1W 4_655 0.85 2.18 3.03(4) 178
O9W H18W O11W 4_655 0.85 2.17 2.64(4) 115
O10W H19W O6C . 0.84 2.30 2.820(10) 121
O10W H20W O3W 1_565 0.84 1.95 2.760(10) 159
O11W H21W O7W . 0.86 2.05 2.79(3) 145
O11W H22W O9W 4_645 0.85 1.97 2.64(4) 134
O12W H23W O7W . 0.84 2.15 2.85(4) 141
O12W H24W O1W 4_655 0.84 1.99 2.58(3) 126
O13W H25W O12W . 0.84 2.54 3.02(4) 117
O13W H25W O11W . 0.84 2.62 3.26(4) 134
O13W H26W O5W 3_545 0.83 1.86 2.67(4) 163
O14W H27W O3F 4_655 0.86 2.25 2.98(4) 142
O14W H28W O2D 3 0.85 1.84 2.61(4) 151

loop_
_geom_torsion_atom_site_label_1
_geom_torsion_atom_site_label_2
_geom_torsion_atom_site_label_3
_geom_torsion_atom_site_label_4
_geom_torsion
C4G O4G C1A O5A 113.7(8)
C4G O4G C1A C2A -124.6(8)
O4G C1A O5A C5A 60.9(9)
C2A C1A O5A C5A -59.2(9)
O5A C1A C2A O2A -179.1(7)
O4G C1A C2A O2A 59.8(9)
O5A C1A C2A C3A 55.6(9)
O4G C1A C2A C3A -65.5(9)
O2A C2A C3A O3A 61.8(9)
C1A C2A C3A O3A -175.3(7)
O2A C2A C3A C4A -177.1(7)
C1A C2A C3A C4A -54.2(10)
O3A C3A C4A O4A -64.2(9)
C2A C3A C4A O4A 176.8(7)
O3A C3A C4A C5A 174.4(7)
C2A C3A C4A C5A 55.4(9)
C1A O5A C5A C4A 60.2(9)
C1A O5A C5A C6A -176.1(7)
O4A C4A C5A O5A -177.2(7)
C3A C4A C5A O5A -57.7(9)
O4A C4A C5A C6A 64.9(10)
C3A C4A C5A C6A -175.6(8)
O5A C5A C6A S6A 68.2(9)
C4A C5A C6A S6A -171.1(7)
C4F O4F C1G O5G 108.0(8)
C4F O4F C1G C2G -130.2(8)
O4F C1G O5G C5G 59.0(8)
C2G C1G O5G C5G -62.0(8)
O4F C1G C2G O2G 55.1(9)
O5G C1G C2G O2G 176.9(6)
O4F C1G C2G C3G -67.7(9)
O5G C1G C2G C3G 54.1(9)
O2G C2G C3G O3G 66.4(9)
C1G C2G C3G O3G -172.7(6)
O2G C2G C3G C4G -169.9(7)
C1G C2G C3G C4G -49.0(9)
C1A O4G C4G C5G -103.6(8)
C1A O4G C4G C3G 136.0(7)
O3G C3G C4G O4G -63.9(8)
C2G C3G C4G O4G 170.2(6)
O3G C3G C4G C5G 175.1(6)
C2G C3G C4G C5G 49.3(9)
C1G O5G C5G C6G -172.8(7)
C1G O5G C5G C4G 62.3(8)
O4G C4G C5G O5G -172.6(6)
C3G C4G C5G O5G -54.3(9)
O4G C4G C5G C6G 67.3(9)
C3G C4G C5G C6G -174.3(7)
O5G C5G C6G O6G -65.9(8)
C4G C5G C6G O6G 56.1(9)
C4E O4E C1F O5F 111.2(8)
C4E O4E C1F C2F -127.6(8)
O4E C1F O5F C5F 58.6(10)
C2F C1F O5F C5F -61.3(10)
O5F C1F C2F O2F 179.9(7)
O4E C1F C2F O2F 58.0(9)
O5F C1F C2F C3F 57.4(9)
O4E C1F C2F C3F -64.5(9)
O2F C2F C3F O3F 62.3(10)
C1F C2F C3F O3F -176.2(7)
O2F C2F C3F C4F -173.5(7)
C1F C2F C3F C4F -52.1(9)
C1G O4F C4F C3F 124.0(8)
C1G O4F C4F C5F -112.1(8)
O3F C3F C4F O4F -62.5(9)
C2F C3F C4F O4F 173.1(7)
O3F C3F C4F C5F 173.7(7)
C2F C3F C4F C5F 49.4(10)
C1F O5F C5F C4F 57.8(10)
C1F O5F C5F C6F -177.1(9)
O4F C4F C5F O5F -172.1(7)
C3F C4F C5F O5F -50.5(10)
O4F C4F C5F C6F 67.0(11)
C3F C4F C5F C6F -171.4(8)
O5F C5F C6F O6F -62.6(11)
C4F C5F C6F O6F 60.2(11)
C4D O4D C1E O5E 112.5(8)
C4D O4D C1E C2E -123.9(7)
O4D C1E O5E C5E 64.4(10)
C2E C1E O5E C5E -57.0(10)
O5E C1E C2E O2E 174.8(7)
O4D C1E C2E O2E 52.2(9)
O5E C1E C2E C3E 54.5(10)
O4D C1E C2E C3E -68.2(10)
O2E C2E C3E O3E 62.8(10)
C1E C2E C3E O3E -176.8(8)
O2E C2E C3E C4E -173.9(8)
C1E C2E C3E C4E -53.5(11)
C1F O4E C4E C5E -118.1(9)
C1F O4E C4E C3E 122.4(8)
O3E C3E C4E O4E -62.7(10)
C2E C3E C4E O4E 174.5(7)
O3E C3E C4E C5E 177.7(8)
C2E C3E C4E C5E 54.9(10)
C1E O5E C5E C4E 58.1(10)
C1E O5E C5E C6E -171.9(10)
O4E C4E C5E O5E -174.4(6)
C3E C4E C5E O5E -56.3(10)
O4E C4E C5E C6E 63.9(12)
C3E C4E C5E C6E -177.9(9)
O5E C5E C6E O6E -65.7(13)
C4E C5E C6E O6E 59.1(14)
C4C O4C C1D O5D 111.0(8)
C4C O4C C1D C2D -129.0(7)
O4C C1D O5D C5D 58.5(9)
C2D C1D O5D C5D -59.6(9)
O4C C1D C2D O2D 58.9(9)
O5D C1D C2D O2D 179.3(7)
O4C C1D C2D C3D -67.0(9)
O5D C1D C2D C3D 53.5(9)
O2D C2D C3D O3D 61.7(9)
C1D C2D C3D O3D -173.4(7)
O2D C2D C3D C4D -175.6(7)
C1D C2D C3D C4D -50.6(10)
C1E O4D C4D C3D 123.5(8)
C1E O4D C4D C5D -114.7(8)
O3D C3D C4D O4D -68.3(9)
C2D C3D C4D O4D 171.7(7)
O3D C3D C4D C5D 171.3(7)
C2D C3D C4D C5D 51.3(10)
C1D O5D C5D C6D -179.5(7)
C1D O5D C5D C4D 59.7(9)
O4D C4D C5D O5D -173.7(6)
C3D C4D C5D O5D -54.2(9)
O4D C4D C5D C6D 69.4(9)
C3D C4D C5D C6D -171.1(8)
O5D C5D C6D O6D -60.5(9)
C4D C5D C6D O6D 58.9(11)
C4B O4B C1C O5C 109.9(8)
C4B O4B C1C C2C -128.4(8)
O4B C1C O5C C5C 58.6(9)
C2C C1C O5C C5C -61.1(10)
O5C C1C C2C O2C 178.3(7)
O4B C1C C2C O2C 57.0(10)
O5C C1C C2C C3C 55.5(10)
O4B C1C C2C C3C -65.9(10)
O2C C2C C3C O3C 64.5(10)
C1C C2C C3C O3C -171.2(7)
O2C C2C C3C C4C -175.1(7)
C1C C2C C3C C4C -50.8(10)
C1D O4C C4C C3C 128.3(8)
C1D O4C C4C C5C -109.1(9)
O3C C3C C4C O4C -67.7(9)
C2C C3C C4C O4C 170.7(7)
O3C C3C C4C C5C 171.8(7)
C2C C3C C4C C5C 50.2(10)
C1C O5C C5C C6C -178.6(7)
C1C O5C C5C C4C 58.0(10)
O4C C4C C5C O5C -171.2(7)
C3C C4C C5C O5C -51.9(10)
O4C C4C C5C C6C 70.6(10)
C3C C4C C5C C6C -170.1(8)
O5C C5C C6C O6C 67.9(10)
C4C C5C C6C O6C -171.8(8)
C3A C4A O4A C1B 113.3(8)
C5A C4A O4A C1B -126.2(8)
C4A O4A C1B O5B 105.3(8)
C4A O4A C1B C2B -131.6(8)
O4A C1B O5B C5B 62.5(9)
C2B C1B O5B C5B -60.7(9)
O4A C1B C2B O2B 56.4(10)
O5B C1B C2B O2B -179.6(7)
O4A C1B C2B C3B -67.6(10)
O5B C1B C2B C3B 56.4(9)
O2B C2B C3B O3B 61.6(10)
C1B C2B C3B O3B -175.4(7)
O2B C2B C3B C4B -176.4(7)
C1B C2B C3B C4B -53.4(10)
C1C O4B C4B C5B -109.6(9)
C1C O4B C4B C3B 130.4(8)
O3B C3B C4B O4B -64.3(9)
C2B C3B C4B O4B 173.5(7)
O3B C3B C4B C5B 175.7(7)
C2B C3B C4B C5B 53.6(9)
C1B O5B C5B C4B 60.9(9)
C1B O5B C5B C6B -177.4(7)
O4B C4B C5B O5B -174.4(7)
C3B C4B C5B O5B -56.9(9)
O4B C4B C5B C6B 67.4(9)
C3B C4B C5B C6B -175.0(7)
O5B C5B C6B S6B 75.1(9)
C4B C5B C6B S6B -164.5(6)
C17B C7B C8B C9B -18.2(18)
C13B C7B C8B C9B 149(3)
C12B C7B C8B C9B -0.2(15)
S6B C7B C8B C9B -179.5(11)
C7B C8B C9B C10B 0.1(19)
C8B C9B C10B C11B -1(3)
C9B C10B C11B C12B 3(3)
C10B C11B C12B C7B -3(3)
C17B C7B C12B C11B 83(5)
C8B C7B C12B C11B 2(3)
C13B C7B C12B C11B -13(3)
S6B C7B C12B C11B -178.9(17)
C17B C7B C13B C14B -3.9(18)
C8B C7B C13B C14B -19(2)
C12B C7B C13B C14B 18.2(17)
S6B C7B C13B C14B -174.6(9)
C7B C13B C14B C15B 1.8(15)
C13B C14B C15B C16B -5(2)
C14B C15B C16B C17B 11(3)
C8B C7B C17B C16B 15(2)
C13B C7B C17B C16B 8(3)
C12B C7B C17B C16B -89(5)
S6B C7B C17B C16B 177.9(14)
C15B C16B C17B C7B -12(3)
S6A C7A C8A C9A -90.9(15)
S6A C7A C8A C13A 90.1(14)
C13A C8A C9A C10A 4.4(19)
C7A C8A C9A C10A -174.6(12)
C8A C9A C10A C11A -2(2)
C9A C10A C11A C12A -0.8(18)
C9A C10A C11A C14A -179.9(13)
C10A C11A C12A C13A 1.7(18)
C14A C11A C12A C13A -179.2(13)
C9A C8A C13A C12A -3.5(19)
C7A C8A C13A C12A 175.6(12)
C11A C12A C13A C8A 0(2)
C5B C6B S6B C7B -80.0(7)
C17B C7B S6B C6B -9.8(16)
C8B C7B S6B C6B 148.5(11)
C13B C7B S6B C6B 161.3(7)
C12B C7B S6B C6B -30.7(13)
C8A C7A S6A C6A 148.7(12)
C5A C6A S6A C7A 63.7(9)
